data_1509346
loop_
_publ_author_name
'Pfeiff, R.'
'Kniep, R.'

_publ_section_title
;
 Quaternary selenodiphosphates(IV):M(I)M(III)(P2Se6),
 (M(I)=Cu,Ag;M(III)=Cr,Al,Ga,In)
;
_journal_name_full 'Journal of Alloys Compd.'
_journal_page_first 111
_journal_page_last 133
_journal_paper_doi 10.1016/0925-8388(92)90626-K
_journal_volume 186
_journal_year 1992
_chemical_formula_sum 'Ag Ga P2 Se6'
_chemical_name_systematic 'Ag Ga (P2 Se6)'
_space_group_IT_number 61
_symmetry_space_group_name_Hall '-P 2ac 2ab'
_symmetry_space_group_name_H-M 'P b c a'
_cell_angle_alpha 90
_cell_angle_beta 90
_cell_angle_gamma 90
_cell_formula_units_Z 8
_cell_length_a 12.169
_cell_length_b 22.484
_cell_length_c 7.473
_cell_volume 2044.671
_citation_journal_id_ASTM JALCEU
_cod_data_source_file silver1-2_268.cif
_cod_data_source_block Ag1Ga1P2Se6
_cod_original_formula_sum 'Ag1 Ga1 P2 Se6'
_cod_database_code 1509346

loop_
_symmetry_equiv_pos_as_xyz
x,y,z
-x+1/2,-y,z+1/2
x+1/2,-y+1/2,-z
-x,y+1/2,-z+1/2
-x,-y,-z
x-1/2,y,-z-1/2
-x-1/2,y-1/2,z
x,-y-1/2,z-1/2

loop_
_atom_site_label
_atom_site_type_symbol
_atom_site_fract_x
_atom_site_fract_y
_atom_site_fract_z
_atom_site_occupancy
_atom_site_U_iso_or_equiv
Ag1 Ag+1 0.3997 0.9839 0.1593 1 0.0
Se4 Se-2 0.2636 0.1918 0.5293 1 0.0
P2 P+4 0.6269 0.0877 0.2586 1 0.0
P1 P+4 0.0995 0.1567 0.4557 1 0.0
Ga1 Ga+3 0.3652 0.1583 0.2708 1 0.0
Se1 Se-2 0.2341 0.1329 0.0398 1 0.0
Se2 Se-2 0.5063 0.2274 0.1885 1 0.0
Se6 Se-2 0.4636 0.0695 0.3754 1 0.0
Se3 Se-2 0.304 0.9933 0.8483 1 0.0
Se5 Se-2 0.4906 0.8797 0.1756 1 0.0
